data_7047488
loop_
_publ_author_name
'Chai, Jinkui'
'Tian, Rongqiang'
'Wu, Di'
'Wei, Donghui'
'Xu, Qun'
'Duan, Zheng'
'Mathey, Fran\,cois'

_publ_section_title
;
 The coordination chemistry of phosphinidene sulfides. Synthesis and
 catalytic properties of Pd<sub>4</sub> and Pt<sub>4</sub> clusters.
;
_journal_issue 38
_journal_name_full 'Dalton transactions (Cambridge, England : 2003)'
_journal_page_first 13342
_journal_page_last 13344
_journal_paper_doi 10.1039/c8dt02648c
_journal_volume 47
_journal_year 2018
_chemical_formula_moiety '2(C69 H63 N3 P6 Pd4 S3), C H2 Cl2'
_chemical_formula_sum 'C139 H128 Cl2 N6 P12 Pd8 S6'
_chemical_formula_weight 3368.57
_space_group_crystal_system monoclinic
_space_group_IT_number 14
_space_group_name_Hall '-P 2yn'
_space_group_name_H-M_alt 'P 1 21/n 1'
_symmetry_space_group_name_Hall '-P 2yn'
_symmetry_space_group_name_H-M 'P 1 21/n 1'
_atom_sites_solution_hydrogens geom
_atom_sites_solution_primary direct
_audit_creation_date 2017-02-17
_audit_creation_method
;
Olex2 1.2
(compiled 2017.01.04 svn.r3372 for OlexSys, GUI svn.r5292)
;
_audit_update_record
;
2018-03-09 deposited with the CCDC.
2018-09-10 downloaded from the CCDC.
;
_cell_angle_alpha 90
_cell_angle_beta 113.968(4)
_cell_angle_gamma 90
_cell_formula_units_Z 2
_cell_length_a 16.0071(6)
_cell_length_b 27.7820(9)
_cell_length_c 17.5250(6)
_cell_measurement_reflns_used 11585
_cell_measurement_temperature 293(2)
_cell_measurement_theta_max 70.2780
_cell_measurement_theta_min 4.2000
_cell_volume 7121.5(5)
_computing_cell_refinement
;
CrysAlisPro, Agilent Technologies,
Version 1.171.37.35 (release 13-08-2014 CrysAlis171 .NET)
(compiled Aug 13 2014,18:06:01)
;
_computing_data_collection
;
CrysAlisPro, Agilent Technologies,
Version 1.171.37.35 (release 13-08-2014 CrysAlis171 .NET)
(compiled Aug 13 2014,18:06:01)
;
_computing_data_reduction
;
CrysAlisPro, Agilent Technologies,
Version 1.171.37.35 (release 13-08-2014 CrysAlis171 .NET)
(compiled Aug 13 2014,18:06:01)
;
_computing_molecular_graphics 'Olex2 (Dolomanov et al., 2009)'
_computing_publication_material 'Olex2 (Dolomanov et al., 2009)'
_computing_structure_refinement 'ShelXL (Sheldrick, 2015)'
_computing_structure_solution 'ShelXS (Sheldrick, 2008)'
_diffrn_ambient_temperature 293(2)
_diffrn_detector 'CCD plate'
_diffrn_detector_area_resol_mean 16.2312
_diffrn_detector_type Eos
_diffrn_measured_fraction_theta_full 0.999
_diffrn_measured_fraction_theta_max 0.999
_diffrn_measurement_details
;
#__ type_ start__ end____ width___ exp.time_
  1 omega  -98.00  -48.00   1.0000    5.0000
omega____ theta____ kappa____ phi______ frames
    -      -33.5000  178.0000 -180.0000 50

#__ type_ start__ end____ width___ exp.time_
  2 omega  -77.00  -51.00   1.0000    5.0000
omega____ theta____ kappa____ phi______ frames
    -      -33.5000  -77.0000   30.0000 26

#__ type_ start__ end____ width___ exp.time_
  3 omega  -48.00  -22.00   1.0000    5.0000
omega____ theta____ kappa____ phi______ frames
    -      -33.5000   37.0000  -30.0000 26

#__ type_ start__ end____ width___ exp.time_
  4 omega  -84.00  -58.00   1.0000    5.0000
omega____ theta____ kappa____ phi______ frames
    -      -33.5000  178.0000 -150.0000 26

#__ type_ start__ end____ width___ exp.time_
  5 omega   51.00   76.00   1.0000    5.0000
omega____ theta____ kappa____ phi______ frames
    -       36.4734  -99.0000 -150.0000 25

#__ type_ start__ end____ width___ exp.time_
  6 omega   64.00  106.00   1.0000    5.0000
omega____ theta____ kappa____ phi______ frames
    -       36.4734   37.0000  -30.0000 42

#__ type_ start__ end____ width___ exp.time_
  7 omega    8.00   37.00   1.0000    5.0000
omega____ theta____ kappa____ phi______ frames
    -       36.4734  -99.0000 -150.0000 29

#__ type_ start__ end____ width___ exp.time_
  8 omega   36.00   65.00   1.0000    5.0000
omega____ theta____ kappa____ phi______ frames
    -       36.4734  -77.0000 -180.0000 29

#__ type_ start__ end____ width___ exp.time_
  9 omega   48.00  103.00   1.0000    5.0000
omega____ theta____ kappa____ phi______ frames
    -       36.4734   77.0000  120.0000 55

#__ type_ start__ end____ width___ exp.time_
 10 omega   45.00   71.00   1.0000    5.0000
omega____ theta____ kappa____ phi______ frames
    -       36.4734   37.0000  120.0000 26

#__ type_ start__ end____ width___ exp.time_
 11 omega   60.00   85.00   1.0000    5.0000
omega____ theta____ kappa____ phi______ frames
    -       36.4734  178.0000   30.0000 25

#__ type_ start__ end____ width___ exp.time_
 12 omega   16.00   45.00   1.0000    5.0000
omega____ theta____ kappa____ phi______ frames
    -       36.4734   37.0000  -30.0000 29

#__ type_ start__ end____ width___ exp.time_
 13 omega   10.00   87.00   1.0000    5.0000
omega____ theta____ kappa____ phi______ frames
    -       36.4734   77.0000  -30.0000 77

#__ type_ start__ end____ width___ exp.time_
 14 omega   13.00   39.00   1.0000    5.0000
omega____ theta____ kappa____ phi______ frames
    -       36.4734   77.0000   30.0000 26

#__ type_ start__ end____ width___ exp.time_
 15 omega    8.00   38.00   1.0000    5.0000
omega____ theta____ kappa____ phi______ frames
    -       36.4734   77.0000  120.0000 30

#__ type_ start__ end____ width___ exp.time_
 16 omega   58.00  110.00   1.0000    5.0000
omega____ theta____ kappa____ phi______ frames
    -       36.4734  178.0000 -120.0000 52

#__ type_ start__ end____ width___ exp.time_
 17 omega   56.00  105.00   1.0000    5.0000
omega____ theta____ kappa____ phi______ frames
    -       36.4734   77.0000   30.0000 49

#__ type_ start__ end____ width___ exp.time_
 18 omega  -31.00   51.00   1.0000    5.0000
omega____ theta____ kappa____ phi______ frames
    -       36.4734  -57.0000  -90.0000 82

#__ type_ start__ end____ width___ exp.time_
 19 omega   55.00  114.00   1.0000   17.5000
omega____ theta____ kappa____ phi______ frames
    -      108.0000 -111.0000 -180.0000 59

#__ type_ start__ end____ width___ exp.time_
 20 omega   42.00  108.00   1.0000   17.5000
omega____ theta____ kappa____ phi______ frames
    -      108.0000  -94.0000 -120.0000 66

#__ type_ start__ end____ width___ exp.time_
 21 omega   55.00   80.00   1.0000   17.5000
omega____ theta____ kappa____ phi______ frames
    -      108.0000  -30.0000   90.0000 25

#__ type_ start__ end____ width___ exp.time_
 22 omega  104.00  145.00   1.0000   17.5000
omega____ theta____ kappa____ phi______ frames
    -      108.0000  111.0000   90.0000 41

#__ type_ start__ end____ width___ exp.time_
 23 omega   59.00  109.00   1.0000   17.5000
omega____ theta____ kappa____ phi______ frames
    -      108.0000  -94.0000  -30.0000 50

#__ type_ start__ end____ width___ exp.time_
 24 omega  129.00  178.00   1.0000   17.5000
omega____ theta____ kappa____ phi______ frames
    -      108.0000   45.0000 -150.0000 49

#__ type_ start__ end____ width___ exp.time_
 25 omega   91.00  167.00   1.0000   17.5000
omega____ theta____ kappa____ phi______ frames
    -      108.0000   61.0000  -60.0000 76

#__ type_ start__ end____ width___ exp.time_
 26 omega   40.00   85.00   1.0000   17.5000
omega____ theta____ kappa____ phi______ frames
    -      108.0000  -30.0000  150.0000 45

#__ type_ start__ end____ width___ exp.time_
 27 omega   38.00   94.00   1.0000   17.5000
omega____ theta____ kappa____ phi______ frames
    -      108.0000  -45.0000  -60.0000 56

#__ type_ start__ end____ width___ exp.time_
 28 omega   38.00   87.00   1.0000   17.5000
omega____ theta____ kappa____ phi______ frames
    -      108.0000 -111.0000 -150.0000 49

#__ type_ start__ end____ width___ exp.time_
 29 omega   79.00  175.00   1.0000   17.5000
omega____ theta____ kappa____ phi______ frames
    -      108.0000   77.0000 -180.0000 96
;
_diffrn_measurement_device 'four-circle diffractometer'
_diffrn_measurement_device_type 'Xcalibur, Eos, Gemini'
_diffrn_measurement_method '\w scans'
_diffrn_orient_matrix_UB_11 0.0638105000
_diffrn_orient_matrix_UB_12 -0.0231853000
_diffrn_orient_matrix_UB_13 -0.0358575000
_diffrn_orient_matrix_UB_21 -0.0385450000
_diffrn_orient_matrix_UB_22 -0.0500221000
_diffrn_orient_matrix_UB_23 0.0057150000
_diffrn_orient_matrix_UB_31 -0.0743283000
_diffrn_orient_matrix_UB_32 0.0060906000
_diffrn_orient_matrix_UB_33 -0.0891044000
_diffrn_radiation_monochromator graphite
_diffrn_radiation_probe x-ray
_diffrn_radiation_type CuK\a
_diffrn_radiation_wavelength 1.54184
_diffrn_reflns_av_R_equivalents 0.0484
_diffrn_reflns_av_unetI/netI 0.0545
_diffrn_reflns_Laue_measured_fraction_full 0.999
_diffrn_reflns_Laue_measured_fraction_max 0.999
_diffrn_reflns_limit_h_max 18
_diffrn_reflns_limit_h_min -19
_diffrn_reflns_limit_k_max 32
_diffrn_reflns_limit_k_min -33
_diffrn_reflns_limit_l_max 18
_diffrn_reflns_limit_l_min -20
_diffrn_reflns_number 36504
_diffrn_reflns_point_group_measured_fraction_full 0.999
_diffrn_reflns_point_group_measured_fraction_max 0.999
_diffrn_reflns_theta_full 67.078
_diffrn_reflns_theta_max 67.078
_diffrn_reflns_theta_min 4.390
_diffrn_source 'Enhance (Cu) X-ray Source'
_exptl_absorpt_coefficient_mu 10.786
_exptl_absorpt_correction_T_max 1.00000
_exptl_absorpt_correction_T_min 0.22339
_exptl_absorpt_correction_type multi-scan
_exptl_absorpt_process_details
;
CrysAlisPro, Agilent Technologies,
Version 1.171.37.35 (release 13-08-2014 CrysAlis171 .NET)
(compiled Aug 13 2014,18:06:01)
Empirical absorption correction using spherical harmonics,
 implemented in SCALE3 ABSPACK scaling algorithm.
;
_exptl_crystal_colour red
_exptl_crystal_colour_primary red
_exptl_crystal_density_diffrn 1.571
_exptl_crystal_description plate
_exptl_crystal_F_000 3364
_exptl_crystal_size_max 0.15
_exptl_crystal_size_mid 0.1
_exptl_crystal_size_min 0.08
_refine_diff_density_max 1.372
_refine_diff_density_min -0.625
_refine_diff_density_rms 0.122
_refine_ls_extinction_method none
_refine_ls_goodness_of_fit_ref 1.038
_refine_ls_hydrogen_treatment constr
_refine_ls_matrix_type full
_refine_ls_number_parameters 796
_refine_ls_number_reflns 12702
_refine_ls_number_restraints 20
_refine_ls_restrained_S_all 1.044
_refine_ls_R_factor_all 0.0767
_refine_ls_R_factor_gt 0.0529
_refine_ls_shift/su_max 0.001
_refine_ls_shift/su_mean 0.000
_refine_ls_structure_factor_coef Fsqd
_refine_ls_weighting_details 'w=1/[\s^2^(Fo^2^)+(0.0756P)^2^+15.5858P] where P=(Fo^2^+2Fc^2^)/3'
_refine_ls_weighting_scheme calc
_refine_ls_wR_factor_gt 0.1377
_refine_ls_wR_factor_ref 0.1549
_reflns_Friedel_coverage 0.000
_reflns_number_gt 9405
_reflns_number_total 12702
_reflns_threshold_expression 'I > 2\s(I)'
_cod_data_source_file c8dt02648c3.cif
_cod_data_source_block 20170209
_cod_depositor_comments 'Adding full bibliography for 7047486--7047489.cif.'
_cod_database_code 7047488
_shelx_shelxl_version_number 2014/7
_chemical_oxdiff_formula C54H82N2O16P2Pd2
_shelx_space_group_comment
;
The symmetry employed for this shelxl refinement is uniquely defined
by the following loop, which should always be used as a source of
symmetry information in preference to the above space-group names.
They are only intended as comments.
;
_reflns_odcompleteness_completeness 99.82
_reflns_odcompleteness_iscentric 1
_reflns_odcompleteness_theta 66.97
_olex2_refinement_description
;
1. Fixed Uiso
 At 1.2 times of:
  All C(H) groups, All C(H,H) groups
 At 1.5 times of:
  All C(H,H,H) groups
2. Restrained distances
 C70-Cl1
 1.75 with sigma of 0.02
 C70-Cl2
 1.75 with sigma of 0.02
3. Uiso/Uaniso restraints and constraints
Uanis(C70) \\sim Ueq, Uanis(Cl1) \\sim Ueq, Uanis(Cl2) \\sim Ueq: with sigma of
0.01 and sigma for terminal atoms of 0.02
4. Others
 Fixed Sof: C70(0.5) H70A(0.5) H70B(0.5) Cl1(0.5) Cl2(0.5)
5.a Secondary CH2 refined with riding coordinates:
 C70(H70A,H70B)
5.b Aromatic/amide H refined with riding coordinates:
 C2(H2), C3(H3), C4(H4), C5(H5), C6(H6), C8(H8), C9(H9), C10(H10), C11(H11),
 C12(H12), C14(H14), C15(H15), C16(H16), C17(H17), C18(H18), C20(H20), C21(H21),
  C22(H22), C23(H23), C24(H24), C26(H26), C27(H27), C28(H28), C29(H29),
 C30(H30), C32(H32), C33(H33), C34(H34), C35(H35), C36(H36), C38(H38), C39(H39),
  C40(H40), C41(H41), C42(H42), C44(H44), C45(H45), C46(H46), C47(H47),
 C48(H48), C50(H50), C51(H51), C52(H52), C53(H53), C54(H54), C56(H56), C57(H57),
  C58(H58), C61(H61), C62(H62), C63(H63), C66(H66), C67(H67), C68(H68)
5.c Idealised Me refined as rotating group:
 C59(H59A,H59B,H59C), C64(H64A,H64B,H64C), C69(H69A,H69B,H69C)
;
_olex2_submission_special_instructions 'No special instructions were received'

loop_
_space_group_symop_operation_xyz
'x, y, z'
'-x+1/2, y+1/2, -z+1/2'
'-x, -y, -z'
'x-1/2, -y-1/2, z-1/2'

loop_
_atom_site_label
_atom_site_type_symbol
_atom_site_fract_x
_atom_site_fract_y
_atom_site_fract_z
_atom_site_U_iso_or_equiv
_atom_site_adp_type
_atom_site_occupancy
_atom_site_site_symmetry_order
_atom_site_calc_flag
_atom_site_refinement_flags_posn
_atom_site_refinement_flags_adp
_atom_site_refinement_flags_occupancy
C1 C 0.0687(5) 0.6356(3) 0.7447(5) 0.0502(17) Uani 1 1 d . . .
C2 C 0.1102(7) 0.6445(3) 0.8295(6) 0.065(2) Uani 1 1 d . . .
H2 H 0.0972 0.6249 0.8662 0.078 Uiso 1 1 calc R . .
C3 C 0.1707(8) 0.6822(4) 0.8602(7) 0.080(3) Uani 1 1 d . . .
H3 H 0.1984 0.6875 0.9175 0.096 Uiso 1 1 calc R . .
C4 C 0.1905(8) 0.7120(4) 0.8070(8) 0.089(3) Uani 1 1 d . . .
H4 H 0.2312 0.7374 0.8279 0.107 Uiso 1 1 calc R . .
C5 C 0.1495(9) 0.7036(4) 0.7233(8) 0.094(4) Uani 1 1 d . . .
H5 H 0.1618 0.7240 0.6870 0.113 Uiso 1 1 calc R . .
C6 C 0.0895(7) 0.6651(4) 0.6911(6) 0.074(3) Uani 1 1 d . . .
H6 H 0.0635 0.6592 0.6340 0.088 Uiso 1 1 calc R . .
C7 C -0.0436(6) 0.5849(3) 0.5952(5) 0.0533(18) Uani 1 1 d . . .
C8 C 0.0117(7) 0.5602(4) 0.5653(6) 0.074(3) Uani 1 1 d . . .
H8 H 0.0625 0.5434 0.6017 0.089 Uiso 1 1 calc R . .
C9 C -0.0094(8) 0.5607(5) 0.4794(6) 0.095(4) Uani 1 1 d . . .
H9 H 0.0268 0.5433 0.4589 0.113 Uiso 1 1 calc R . .
C10 C -0.0818(7) 0.5860(4) 0.4260(5) 0.078(3) Uani 1 1 d . . .
H10 H -0.0935 0.5871 0.3695 0.093 Uiso 1 1 calc R . .
C11 C -0.1373(7) 0.6099(4) 0.4546(6) 0.083(3) Uani 1 1 d . . .
H11 H -0.1880 0.6264 0.4174 0.100 Uiso 1 1 calc R . .
C12 C -0.1188(6) 0.6096(4) 0.5388(6) 0.072(3) Uani 1 1 d . . .
H12 H -0.1571 0.6261 0.5579 0.087 Uiso 1 1 calc R . .
C13 C -0.1139(6) 0.6080(3) 0.7166(5) 0.060(2) Uani 1 1 d . . .
C14 C -0.1247(8) 0.6549(4) 0.7351(7) 0.081(3) Uani 1 1 d . . .
H14 H -0.0766 0.6766 0.7479 0.098 Uiso 1 1 calc R . .
C15 C -0.2073(10) 0.6699(6) 0.7344(9) 0.116(5) Uani 1 1 d . . .
H15 H -0.2145 0.7017 0.7472 0.139 Uiso 1 1 calc R . .
C16 C -0.2768(10) 0.6392(6) 0.7157(9) 0.115(5) Uani 1 1 d . . .
H16 H -0.3318 0.6500 0.7156 0.138 Uiso 1 1 calc R . .
C17 C -0.2692(8) 0.5924(6) 0.6967(8) 0.100(4) Uani 1 1 d . . .
H17 H -0.3183 0.5713 0.6838 0.120 Uiso 1 1 calc R . .
C18 C -0.1875(7) 0.5768(4) 0.6970(6) 0.076(3) Uani 1 1 d . . .
H18 H -0.1814 0.5449 0.6838 0.092 Uiso 1 1 calc R . .
C19 C -0.0904(6) 0.2996(3) 0.6532(6) 0.067(2) Uani 1 1 d . . .
C20 C -0.0918(8) 0.3359(5) 0.6005(7) 0.097(4) Uani 1 1 d . . .
H20 H -0.0474 0.3598 0.6191 0.117 Uiso 1 1 calc R . .
C21 C -0.1578(10) 0.3377(6) 0.5200(8) 0.120(5) Uani 1 1 d . . .
H21 H -0.1584 0.3634 0.4857 0.144 Uiso 1 1 calc R . .
C22 C -0.2200(11) 0.3037(6) 0.4910(9) 0.133(7) Uani 1 1 d . . .
H22 H -0.2617 0.3041 0.4354 0.159 Uiso 1 1 calc R . .
C23 C -0.2229(10) 0.2675(6) 0.5434(12) 0.155(8) Uani 1 1 d . . .
H23 H -0.2696 0.2448 0.5243 0.186 Uiso 1 1 calc R . .
C24 C -0.1562(8) 0.2644(4) 0.6256(9) 0.117(5) Uani 1 1 d . . .
H24 H -0.1565 0.2392 0.6603 0.140 Uiso 1 1 calc R . .
C25 C -0.0672(7) 0.3105(3) 0.8240(6) 0.069(2) Uani 1 1 d . . .
C26 C -0.1550(9) 0.3268(5) 0.7901(9) 0.104(4) Uani 1 1 d . . .
H26 H -0.1856 0.3299 0.7325 0.125 Uiso 1 1 calc R . .
C27 C -0.1992(13) 0.3387(7) 0.8422(12) 0.157(8) Uani 1 1 d . . .
H27 H -0.2589 0.3502 0.8198 0.188 Uiso 1 1 calc R . .
C28 C -0.1524(16) 0.3331(6) 0.9265(13) 0.149(8) Uani 1 1 d . . .
H28 H -0.1823 0.3407 0.9607 0.179 Uiso 1 1 calc R . .
C29 C -0.0653(13) 0.3172(5) 0.9630(10) 0.117(5) Uani 1 1 d . . .
H29 H -0.0352 0.3134 1.0205 0.140 Uiso 1 1 calc R . .
C30 C -0.0236(9) 0.3067(4) 0.9091(7) 0.090(3) Uani 1 1 d . . .
H30 H 0.0371 0.2967 0.9320 0.108 Uiso 1 1 calc R . .
C31 C 0.0305(6) 0.2362(3) 0.7791(5) 0.060(2) Uani 1 1 d . . .
C32 C -0.0009(7) 0.2051(4) 0.8225(8) 0.088(3) Uani 1 1 d . . .
H32 H -0.0422 0.2160 0.8437 0.105 Uiso 1 1 calc R . .
C33 C 0.0285(9) 0.1572(4) 0.8353(10) 0.115(5) Uani 1 1 d . . .
H33 H 0.0084 0.1370 0.8666 0.137 Uiso 1 1 calc R . .
C34 C 0.0844(8) 0.1406(3) 0.8035(8) 0.094(4) Uani 1 1 d . . .
H34 H 0.1010 0.1082 0.8098 0.112 Uiso 1 1 calc R . .
C35 C 0.1185(8) 0.1710(4) 0.7607(7) 0.086(3) Uani 1 1 d . . .
H35 H 0.1595 0.1593 0.7399 0.104 Uiso 1 1 calc R . .
C36 C 0.0920(7) 0.2190(3) 0.7486(6) 0.072(3) Uani 1 1 d . . .
H36 H 0.1155 0.2394 0.7201 0.087 Uiso 1 1 calc R . .
C37 C 0.4023(6) 0.3930(3) 0.6362(6) 0.067(2) Uani 1 1 d . . .
C38 C 0.4278(9) 0.3549(4) 0.6900(9) 0.099(4) Uani 1 1 d . . .
H38 H 0.4411 0.3600 0.7462 0.118 Uiso 1 1 calc R . .
C39 C 0.4344(12) 0.3083(5) 0.6620(13) 0.135(6) Uani 1 1 d . . .
H39 H 0.4521 0.2822 0.6984 0.162 Uiso 1 1 calc R . .
C40 C 0.4138(14) 0.3032(6) 0.5794(14) 0.150(7) Uani 1 1 d . . .
H40 H 0.4169 0.2725 0.5594 0.180 Uiso 1 1 calc R . .
C41 C 0.3893(13) 0.3398(6) 0.5247(10) 0.135(6) Uani 1 1 d . . .
H41 H 0.3777 0.3344 0.4690 0.162 Uiso 1 1 calc R . .
C42 C 0.3812(8) 0.3860(4) 0.5523(7) 0.094(4) Uani 1 1 d . . .
H42 H 0.3620 0.4115 0.5150 0.113 Uiso 1 1 calc R . .
C43 C 0.5147(5) 0.4695(3) 0.7358(5) 0.0536(19) Uani 1 1 d . . .
C44 C 0.5875(7) 0.4463(4) 0.7253(6) 0.074(3) Uani 1 1 d . . .
H44 H 0.5762 0.4190 0.6921 0.089 Uiso 1 1 calc R . .
C45 C 0.6757(7) 0.4640(5) 0.7639(7) 0.088(3) Uani 1 1 d . . .
H45 H 0.7233 0.4482 0.7569 0.106 Uiso 1 1 calc R . .
C46 C 0.6934(8) 0.5041(5) 0.8119(7) 0.095(4) Uani 1 1 d . . .
H46 H 0.7525 0.5163 0.8366 0.114 Uiso 1 1 calc R . .
C47 C 0.6228(8) 0.5268(5) 0.8237(7) 0.092(3) Uani 1 1 d . . .
H47 H 0.6347 0.5544 0.8565 0.110 Uiso 1 1 calc R . .
C48 C 0.5348(7) 0.5090(4) 0.7874(6) 0.073(3) Uani 1 1 d . . .
H48 H 0.4885 0.5239 0.7980 0.087 Uiso 1 1 calc R . .
C49 C 0.3604(6) 0.4921(3) 0.5876(5) 0.056(2) Uani 1 1 d . . .
C50 C 0.4230(7) 0.5166(4) 0.5654(6) 0.078(3) Uani 1 1 d . . .
H50 H 0.4854 0.5129 0.5968 0.093 Uiso 1 1 calc R . .
C51 C 0.3914(9) 0.5467(5) 0.4961(7) 0.101(4) Uani 1 1 d . . .
H51 H 0.4333 0.5638 0.4824 0.121 Uiso 1 1 calc R . .
C52 C 0.3006(9) 0.5515(5) 0.4478(7) 0.097(4) Uani 1 1 d . . .
H52 H 0.2808 0.5707 0.4003 0.116 Uiso 1 1 calc R . .
C53 C 0.2382(8) 0.5278(4) 0.4698(6) 0.086(3) Uani 1 1 d . . .
H53 H 0.1758 0.5312 0.4377 0.103 Uiso 1 1 calc R . .
C54 C 0.2688(7) 0.4990(4) 0.5395(6) 0.071(2) Uani 1 1 d . . .
H54 H 0.2262 0.4836 0.5547 0.085 Uiso 1 1 calc R . .
C55 C 0.0568(5) 0.4202(3) 0.9291(5) 0.0489(17) Uani 1 1 d . . .
C56 C 0.0015(7) 0.4423(3) 0.9610(6) 0.066(2) Uani 1 1 d . . .
H56 H -0.0507 0.4601 0.9307 0.079 Uiso 1 1 calc R . .
C57 C 0.0365(8) 0.4336(4) 1.0462(6) 0.081(3) Uani 1 1 d . . .
H57 H 0.0123 0.4452 1.0827 0.098 Uiso 1 1 calc R . .
C58 C 0.1109(7) 0.4058(4) 1.0672(6) 0.072(3) Uani 1 1 d . . .
H58 H 0.1463 0.3938 1.1202 0.087 Uiso 1 1 calc R . .
C59 C 0.2005(7) 0.3707(4) 0.9946(6) 0.073(3) Uani 1 1 d . . .
H59A H 0.1789 0.3490 0.9479 0.109 Uiso 1 1 calc GR . .
H59B H 0.2279 0.3527 1.0455 0.109 Uiso 1 1 calc GR . .
H59C H 0.2451 0.3921 0.9895 0.109 Uiso 1 1 calc GR . .
C60 C 0.3575(5) 0.3702(3) 0.9104(5) 0.0559(19) Uani 1 1 d . . .
C61 C 0.3700(7) 0.3246(4) 0.9448(6) 0.074(3) Uani 1 1 d . . .
H61 H 0.3468 0.2961 0.9161 0.088 Uiso 1 1 calc R . .
C62 C 0.4234(7) 0.3289(4) 1.0300(6) 0.087(3) Uani 1 1 d . . .
H62 H 0.4411 0.3039 1.0686 0.104 Uiso 1 1 calc R . .
C63 C 0.4450(6) 0.3762(4) 1.0467(6) 0.077(3) Uani 1 1 d . . .
H63 H 0.4815 0.3890 1.0986 0.092 Uiso 1 1 calc R . .
C64 C 0.4137(8) 0.4527(3) 0.9694(6) 0.084(3) Uani 1 1 d . . .
H64A H 0.3553 0.4679 0.9548 0.126 Uiso 1 1 calc GR . .
H64B H 0.4364 0.4599 0.9277 0.126 Uiso 1 1 calc GR . .
H64C H 0.4558 0.4646 1.0226 0.126 Uiso 1 1 calc GR . .
C65 C 0.2688(5) 0.5559(3) 0.8936(5) 0.0501(17) Uani 1 1 d . . .
C66 C 0.3407(6) 0.5863(3) 0.9092(6) 0.066(2) Uani 1 1 d . . .
H66 H 0.3651 0.5949 0.8712 0.079 Uiso 1 1 calc R . .
C67 C 0.3718(7) 0.6024(4) 0.9922(6) 0.077(3) Uani 1 1 d . . .
H67 H 0.4203 0.6232 1.0191 0.093 Uiso 1 1 calc R . .
C68 C 0.3179(6) 0.5818(4) 1.0254(6) 0.071(3) Uani 1 1 d . . .
H68 H 0.3233 0.5861 1.0798 0.085 Uiso 1 1 calc R . .
C69 C 0.1865(7) 0.5253(4) 0.9804(6) 0.082(3) Uani 1 1 d . . .
H69A H 0.1299 0.5267 0.9318 0.122 Uiso 1 1 calc GR . .
H69B H 0.1778 0.5378 1.0276 0.122 Uiso 1 1 calc GR . .
H69C H 0.2067 0.4925 0.9910 0.122 Uiso 1 1 calc GR . .
N1 N 0.1251(5) 0.3982(2) 0.9958(4) 0.0538(16) Uani 1 1 d . . .
N3 N 0.2542(5) 0.5534(2) 0.9665(4) 0.0581(17) Uani 1 1 d . . .
N2 N 0.4039(5) 0.4017(3) 0.9742(4) 0.0615(18) Uani 1 1 d . . .
P1 P -0.01108(13) 0.58505(7) 0.70770(12) 0.0475(4) Uani 1 1 d . . .
P2 P -0.00324(14) 0.29974(7) 0.76025(13) 0.0509(5) Uani 1 1 d . . .
P3 P 0.39524(14) 0.45199(8) 0.67869(12) 0.0499(4) Uani 1 1 d . . .
P4 P 0.04872(12) 0.42046(6) 0.82406(11) 0.0417(4) Uani 1 1 d . . .
P5 P 0.28109(13) 0.38843(7) 0.80586(11) 0.0443(4) Uani 1 1 d . . .
P6 P 0.20117(13) 0.52481(7) 0.79911(11) 0.0432(4) Uani 1 1 d . . .
Pd1 Pd 0.17852(3) 0.44477(2) 0.81031(3) 0.03917(13) Uani 1 1 d . . .
Pd2 Pd 0.05044(4) 0.51303(2) 0.76792(3) 0.04257(14) Uani 1 1 d . . .
Pd3 Pd 0.10863(4) 0.35616(2) 0.78398(3) 0.04392(14) Uani 1 1 d . . .
Pd4 Pd 0.30444(4) 0.45914(2) 0.75075(3) 0.04571(15) Uani 1 1 d . . .
S1 S -0.06815(13) 0.45567(7) 0.75414(13) 0.0546(5) Uani 1 1 d . . .
S2 S 0.22778(15) 0.32642(7) 0.74571(13) 0.0565(5) Uani 1 1 d . . .
S3 S 0.25636(14) 0.54143(7) 0.71751(13) 0.0541(5) Uani 1 1 d . . .
C70 C 0.945(2) 0.7676(13) 0.5606(19) 0.188(17) Uani 0.5 1 d D U P
H70A H 1.0029 0.7582 0.6046 0.226 Uiso 0.5 1 calc R . P
H70B H 0.9511 0.8004 0.5447 0.226 Uiso 0.5 1 calc R . P
Cl1 Cl 0.9230(9) 0.7314(3) 0.4777(6) 0.179(4) Uani 0.5 1 d D U P
Cl2 Cl 0.8656(10) 0.7659(5) 0.5973(9) 0.231(6) Uani 0.5 1 d D U P

loop_
_atom_site_aniso_label
_atom_site_aniso_U_11
_atom_site_aniso_U_22
_atom_site_aniso_U_33
_atom_site_aniso_U_23
_atom_site_aniso_U_13
_atom_site_aniso_U_12
C1 0.053(4) 0.041(4) 0.059(5) 0.006(3) 0.026(4) 0.001(3)
C2 0.085(6) 0.053(5) 0.062(5) 0.001(4) 0.035(5) -0.001(5)
C3 0.096(8) 0.063(6) 0.077(6) -0.005(5) 0.031(6) -0.005(6)
C4 0.094(8) 0.064(6) 0.104(9) -0.004(6) 0.034(7) -0.022(6)
C5 0.116(9) 0.076(7) 0.101(9) 0.011(6) 0.055(7) -0.030(7)
C6 0.088(7) 0.073(6) 0.067(6) 0.011(5) 0.039(5) -0.013(5)
C7 0.064(5) 0.052(4) 0.046(4) 0.009(3) 0.024(4) -0.001(4)
C8 0.080(6) 0.085(7) 0.054(5) 0.011(5) 0.024(5) 0.019(5)
C9 0.101(8) 0.133(11) 0.049(5) 0.001(6) 0.031(6) 0.007(8)
C10 0.087(7) 0.102(8) 0.037(4) 0.006(5) 0.018(5) -0.023(6)
C11 0.065(6) 0.112(9) 0.058(6) 0.032(6) 0.009(5) 0.001(6)
C12 0.062(5) 0.088(7) 0.060(5) 0.018(5) 0.017(4) 0.012(5)
C13 0.063(5) 0.067(5) 0.057(5) 0.018(4) 0.031(4) 0.014(4)
C14 0.088(7) 0.068(6) 0.102(8) 0.013(5) 0.053(6) 0.027(5)
C15 0.100(10) 0.111(11) 0.152(13) 0.013(9) 0.065(9) 0.041(9)
C16 0.086(9) 0.149(14) 0.133(12) 0.045(10) 0.068(9) 0.057(9)
C17 0.064(6) 0.141(12) 0.101(9) 0.044(8) 0.039(6) 0.015(7)
C18 0.068(6) 0.089(7) 0.074(6) 0.029(5) 0.030(5) 0.013(5)
C19 0.054(5) 0.062(5) 0.072(6) -0.016(5) 0.014(4) 0.004(4)
C20 0.090(8) 0.121(10) 0.067(7) 0.010(7) 0.017(6) -0.010(7)
C21 0.121(12) 0.136(13) 0.081(9) 0.006(8) 0.020(8) 0.015(10)
C22 0.123(13) 0.121(12) 0.091(10) -0.020(9) -0.021(9) 0.032(11)
C23 0.096(11) 0.110(12) 0.176(17) -0.044(12) -0.031(11) 0.001(9)
C24 0.077(8) 0.078(7) 0.134(11) -0.010(7) -0.021(7) -0.014(6)
C25 0.087(7) 0.049(5) 0.090(7) -0.002(4) 0.055(6) -0.014(5)
C26 0.114(10) 0.103(9) 0.129(10) 0.023(8) 0.086(9) 0.036(8)
C27 0.179(17) 0.178(17) 0.175(17) 0.058(14) 0.136(15) 0.078(14)
C28 0.24(2) 0.109(12) 0.187(19) 0.028(12) 0.173(19) 0.021(13)
C29 0.178(16) 0.091(9) 0.133(12) 0.002(8) 0.115(12) -0.025(10)
C30 0.100(8) 0.090(8) 0.094(8) -0.006(6) 0.055(7) -0.031(7)
C31 0.055(5) 0.050(5) 0.068(5) -0.006(4) 0.019(4) -0.005(4)
C32 0.066(6) 0.060(6) 0.139(10) 0.012(6) 0.044(6) -0.007(5)
C33 0.091(9) 0.049(6) 0.211(16) 0.024(8) 0.068(10) 0.003(6)
C34 0.073(7) 0.038(5) 0.148(11) 0.001(6) 0.022(7) -0.003(5)
C35 0.086(7) 0.061(6) 0.109(8) -0.028(6) 0.037(6) 0.008(5)
C36 0.082(7) 0.060(5) 0.072(6) -0.016(5) 0.029(5) -0.009(5)
C37 0.065(5) 0.058(5) 0.088(6) -0.013(5) 0.043(5) -0.001(4)
C38 0.131(11) 0.066(7) 0.130(10) -0.001(7) 0.085(9) 0.001(7)
C39 0.182(17) 0.063(8) 0.195(18) 0.005(10) 0.112(15) 0.009(9)
C40 0.21(2) 0.085(11) 0.190(19) -0.037(12) 0.116(17) 0.007(12)
C41 0.190(17) 0.113(12) 0.110(11) -0.049(10) 0.069(12) -0.010(12)
C42 0.110(9) 0.087(8) 0.091(8) -0.033(6) 0.046(7) 0.007(7)
C43 0.051(4) 0.067(5) 0.048(4) 0.007(4) 0.025(3) 0.005(4)
C44 0.065(6) 0.095(7) 0.070(6) 0.000(5) 0.035(5) -0.004(5)
C45 0.050(5) 0.140(11) 0.074(7) 0.023(7) 0.024(5) 0.001(6)
C46 0.064(7) 0.143(12) 0.067(7) 0.007(7) 0.017(5) -0.033(7)
C47 0.087(8) 0.103(9) 0.076(7) -0.012(6) 0.024(6) -0.029(7)
C48 0.070(6) 0.086(7) 0.060(5) -0.010(5) 0.026(5) -0.005(5)
C49 0.069(5) 0.064(5) 0.045(4) -0.003(4) 0.033(4) -0.001(4)
C50 0.076(6) 0.100(8) 0.069(6) 0.016(5) 0.042(5) 0.003(6)
C51 0.111(10) 0.124(10) 0.090(8) 0.041(7) 0.064(8) 0.010(8)
C52 0.115(10) 0.116(10) 0.071(7) 0.028(6) 0.049(7) 0.031(8)
C53 0.083(7) 0.120(9) 0.052(5) 0.011(6) 0.026(5) 0.026(7)
C54 0.074(6) 0.081(7) 0.064(5) 0.001(5) 0.033(5) 0.000(5)
C55 0.060(5) 0.045(4) 0.051(4) 0.006(3) 0.033(4) -0.005(3)
C56 0.078(6) 0.067(6) 0.066(5) 0.004(4) 0.044(5) 0.013(5)
C57 0.098(8) 0.097(8) 0.070(6) 0.001(5) 0.056(6) 0.009(6)
C58 0.084(7) 0.087(7) 0.051(5) -0.001(5) 0.033(5) -0.012(6)
C59 0.074(6) 0.086(7) 0.060(5) 0.017(5) 0.029(5) 0.019(5)
C60 0.045(4) 0.059(5) 0.057(5) 0.009(4) 0.014(4) 0.010(4)
C61 0.074(6) 0.067(6) 0.072(6) 0.023(5) 0.021(5) 0.011(5)
C62 0.075(7) 0.098(8) 0.073(7) 0.042(6) 0.015(5) 0.004(6)
C63 0.054(5) 0.111(9) 0.048(5) 0.019(5) 0.004(4) -0.002(5)
C64 0.085(7) 0.070(6) 0.074(6) 0.000(5) 0.007(5) -0.006(6)
C65 0.058(5) 0.042(4) 0.056(4) -0.004(3) 0.030(4) -0.004(3)
C66 0.069(6) 0.060(5) 0.076(6) -0.004(4) 0.037(5) -0.017(4)
C67 0.072(6) 0.081(7) 0.078(6) -0.020(5) 0.030(5) -0.026(5)
C68 0.067(6) 0.077(6) 0.063(5) -0.023(5) 0.020(4) -0.008(5)
C69 0.083(7) 0.113(9) 0.066(6) -0.019(6) 0.048(5) -0.032(6)
N1 0.059(4) 0.058(4) 0.048(4) 0.001(3) 0.026(3) -0.003(3)
N3 0.062(4) 0.058(4) 0.058(4) -0.014(3) 0.028(3) -0.007(3)
N2 0.050(4) 0.068(5) 0.057(4) 0.002(3) 0.013(3) -0.003(3)
P1 0.0507(10) 0.0469(10) 0.0479(10) 0.0108(8) 0.0231(8) 0.0058(8)
P2 0.0524(11) 0.0438(10) 0.0577(11) -0.0038(9) 0.0237(9) -0.0047(9)
P3 0.0521(11) 0.0545(11) 0.0509(10) 0.0003(9) 0.0288(9) -0.0011(9)
P4 0.0446(9) 0.0400(9) 0.0436(9) 0.0043(7) 0.0213(8) 0.0006(8)
P5 0.0454(10) 0.0441(10) 0.0466(10) 0.0031(8) 0.0219(8) 0.0035(8)
P6 0.0476(10) 0.0391(9) 0.0490(10) 0.0044(8) 0.0261(8) 0.0004(8)
Pd1 0.0418(3) 0.0376(3) 0.0411(3) 0.0043(2) 0.0200(2) 0.0012(2)
Pd2 0.0436(3) 0.0424(3) 0.0430(3) 0.0062(2) 0.0191(2) 0.0039(2)
Pd3 0.0497(3) 0.0386(3) 0.0444(3) -0.0003(2) 0.0201(2) -0.0015(2)
Pd4 0.0482(3) 0.0487(3) 0.0470(3) 0.0046(2) 0.0262(2) 0.0005(2)
S1 0.0419(9) 0.0559(11) 0.0638(12) 0.0122(9) 0.0193(8) 0.0033(8)
S2 0.0630(12) 0.0466(10) 0.0628(12) -0.0066(9) 0.0284(10) 0.0041(9)
S3 0.0639(12) 0.0478(10) 0.0631(11) 0.0108(9) 0.0387(10) -0.0021(9)
C70 0.183(19) 0.177(19) 0.203(19) 0.016(10) 0.076(11) 0.001(10)
Cl1 0.264(11) 0.115(6) 0.130(6) 0.012(5) 0.050(7) -0.036(7)
Cl2 0.259(12) 0.240(11) 0.261(12) 0.141(9) 0.172(10) 0.097(10)

loop_
_atom_type_symbol
_atom_type_description
_atom_type_scat_dispersion_real
_atom_type_scat_dispersion_imag
_atom_type_scat_source
C C 0.0181 0.0091 'International Tables Vol C Tables 4.2.6.8 and 6.1.1.4'
H H 0.0000 0.0000 'International Tables Vol C Tables 4.2.6.8 and 6.1.1.4'
Cl Cl 0.3639 0.7018 'International Tables Vol C Tables 4.2.6.8 and 6.1.1.4'
N N 0.0311 0.0180 'International Tables Vol C Tables 4.2.6.8 and 6.1.1.4'
P P 0.2955 0.4335 'International Tables Vol C Tables 4.2.6.8 and 6.1.1.4'
Pd Pd 0.1215 3.9337 'International Tables Vol C Tables 4.2.6.8 and 6.1.1.4'
S S 0.3331 0.5567 'International Tables Vol C Tables 4.2.6.8 and 6.1.1.4'

loop_
_geom_angle_atom_site_label_1
_geom_angle_atom_site_label_2
_geom_angle_atom_site_label_3
_geom_angle
C2 C1 C6 118.6(8)
C2 C1 P1 118.8(6)
C6 C1 P1 122.6(7)
C1 C2 H2 119.6
C3 C2 C1 120.8(9)
C3 C2 H2 119.6
C2 C3 H3 119.7
C4 C3 C2 120.6(10)
C4 C3 H3 119.7
C3 C4 H4 120.5
C5 C4 C3 119.0(10)
C5 C4 H4 120.5
C4 C5 H5 119.4
C4 C5 C6 121.1(10)
C6 C5 H5 119.4
C1 C6 C5 119.7(9)
C1 C6 H6 120.1
C5 C6 H6 120.1
C8 C7 C12 118.6(8)
C8 C7 P1 117.8(6)
C12 C7 P1 123.6(7)
C7 C8 H8 120.3
C7 C8 C9 119.4(9)
C9 C8 H8 120.3
C8 C9 H9 119.6
C10 C9 C8 120.8(11)
C10 C9 H9 119.6
C9 C10 H10 119.9
C9 C10 C11 120.3(9)
C11 C10 H10 119.9
C10 C11 H11 119.9
C10 C11 C12 120.2(9)
C12 C11 H11 119.9
C7 C12 H12 119.6
C11 C12 C7 120.7(10)
C11 C12 H12 119.6
C14 C13 C18 118.4(9)
C14 C13 P1 123.7(8)
C18 C13 P1 117.6(8)
C13 C14 H14 120.1
C13 C14 C15 119.8(12)
C15 C14 H14 120.1
C14 C15 H15 119.7
C16 C15 C14 120.6(14)
C16 C15 H15 119.7
C15 C16 H16 119.2
C15 C16 C17 121.6(12)
C17 C16 H16 119.2
C16 C17 H17 120.7
C16 C17 C18 118.6(13)
C18 C17 H17 120.7
C13 C18 H18 119.5
C17 C18 C13 121.0(12)
C17 C18 H18 119.5
C20 C19 C24 119.2(10)
C20 C19 P2 119.4(8)
C24 C19 P2 121.3(9)
C19 C20 H20 119.4
C19 C20 C21 121.2(13)
C21 C20 H20 119.4
C20 C21 H21 119.5
C22 C21 C20 120.9(15)
C22 C21 H21 119.5
C21 C22 H22 120.3
C21 C22 C23 119.5(13)
C23 C22 H22 120.3
C22 C23 H23 119.6
C22 C23 C24 120.8(15)
C24 C23 H23 119.6
C19 C24 C23 118.3(14)
C19 C24 H24 120.9
C23 C24 H24 120.9
C26 C25 C30 118.7(10)
C26 C25 P2 121.7(9)
C30 C25 P2 119.4(9)
C25 C26 H26 120.0
C25 C26 C27 119.9(14)
C27 C26 H26 120.0
C26 C27 H27 120.8
C28 C27 C26 118.5(16)
C28 C27 H27 120.8
C27 C28 H28 118.1
C29 C28 C27 123.7(15)
C29 C28 H28 118.1
C28 C29 H29 122.1
C28 C29 C30 115.8(16)
C30 C29 H29 122.1
C25 C30 C29 123.4(14)
C25 C30 H30 118.3
C29 C30 H30 118.3
C32 C31 C36 118.3(9)
C32 C31 P2 123.8(8)
C36 C31 P2 117.8(7)
C31 C32 H32 119.7
C31 C32 C33 120.7(12)
C33 C32 H32 119.7
C32 C33 H33 119.6
C34 C33 C32 120.7(13)
C34 C33 H33 119.6
C33 C34 H34 120.0
C33 C34 C35 120.0(10)
C35 C34 H34 120.0
C34 C35 H35 119.8
C34 C35 C36 120.5(11)
C36 C35 H35 119.8
C31 C36 C35 119.7(10)
C31 C36 H36 120.2
C35 C36 H36 120.2
C38 C37 C42 120.0(10)
C38 C37 P3 117.8(8)
C42 C37 P3 122.2(8)
C37 C38 H38 119.4
C37 C38 C39 121.2(13)
C39 C38 H38 119.4
C38 C39 H39 121.7
C40 C39 C38 116.6(15)
C40 C39 H39 121.7
C39 C40 H40 118.0
C41 C40 C39 123.9(15)
C41 C40 H40 118.0
C40 C41 H41 120.3
C40 C41 C42 119.4(14)
C42 C41 H41 120.3
C37 C42 C41 118.8(13)
C37 C42 H42 120.6
C41 C42 H42 120.6
C44 C43 P3 123.0(7)
C48 C43 C44 117.8(9)
C48 C43 P3 119.0(7)
C43 C44 H44 119.7
C45 C44 C43 120.5(10)
C45 C44 H44 119.7
C44 C45 H45 119.7
C46 C45 C44 120.7(11)
C46 C45 H45 119.7
C45 C46 H46 120.3
C45 C46 C47 119.4(10)
C47 C46 H46 120.3
C46 C47 H47 119.6
C46 C47 C48 120.8(11)
C48 C47 H47 119.6
C43 C48 C47 120.7(10)
C43 C48 H48 119.7
C47 C48 H48 119.7
C50 C49 P3 122.8(7)
C54 C49 C50 118.0(8)
C54 C49 P3 119.2(7)
C49 C50 H50 120.3
C51 C50 C49 119.4(10)
C51 C50 H50 120.3
C50 C51 H51 119.3
C52 C51 C50 121.4(11)
C52 C51 H51 119.3
C51 C52 H52 120.2
C51 C52 C53 119.6(10)
C53 C52 H52 120.2
C52 C53 H53 120.3
C54 C53 C52 119.4(11)
C54 C53 H53 120.3
C49 C54 H54 118.9
C53 C54 C49 122.2(10)
C53 C54 H54 118.9
C56 C55 N1 106.0(7)
C56 C55 P4 128.9(7)
N1 C55 P4 125.1(6)
C55 C56 H56 125.8
C55 C56 C57 108.4(9)
C57 C56 H56 125.8
C56 C57 H57 125.6
C58 C57 C56 108.8(8)
C58 C57 H57 125.6
C57 C58 H58 126.4
C57 C58 N1 107.2(8)
N1 C58 H58 126.4
H59A C59 H59B 109.5
H59A C59 H59C 109.5
H59B C59 H59C 109.5
N1 C59 H59A 109.5
N1 C59 H59B 109.5
N1 C59 H59C 109.5
C61 C60 P5 127.9(7)
N2 C60 C61 107.1(8)
N2 C60 P5 124.4(6)
C60 C61 H61 126.1
C60 C61 C62 107.8(10)
C62 C61 H61 126.1
C61 C62 H62 126.1
C63 C62 C61 107.7(9)
C63 C62 H62 126.1
C62 C63 H63 125.8
C62 C63 N2 108.5(9)
N2 C63 H63 125.8
H64A C64 H64B 109.5
H64A C64 H64C 109.5
H64B C64 H64C 109.5
N2 C64 H64A 109.5
N2 C64 H64B 109.5
N2 C64 H64C 109.5
C66 C65 N3 106.9(7)
C66 C65 P6 129.0(7)
N3 C65 P6 124.1(6)
C65 C66 H66 125.7
C65 C66 C67 108.7(8)
C67 C66 H66 125.7
C66 C67 H67 126.5
C68 C67 C66 107.0(8)
C68 C67 H67 126.5
C67 C68 H68 125.3
C67 C68 N3 109.3(9)
N3 C68 H68 125.3
H69A C69 H69B 109.5
H69A C69 H69C 109.5
H69B C69 H69C 109.5
N3 C69 H69A 109.5
N3 C69 H69B 109.5
N3 C69 H69C 109.5
C55 N1 C59 127.3(7)
C58 N1 C55 109.6(7)
C58 N1 C59 123.1(8)
C65 N3 C69 127.1(7)
C68 N3 C65 108.2(8)
C68 N3 C69 124.7(8)
C60 N2 C64 128.1(7)
C63 N2 C60 108.9(8)
C63 N2 C64 123.0(8)
C1 P1 Pd2 113.5(3)
C7 P1 C1 103.7(4)
C7 P1 C13 102.8(4)
C7 P1 Pd2 112.2(3)
C13 P1 C1 103.0(4)
C13 P1 Pd2 119.9(3)
C19 P2 C31 103.3(4)
C19 P2 Pd3 113.8(3)
C25 P2 C19 104.2(5)
C25 P2 C31 104.2(4)
C25 P2 Pd3 111.7(3)
C31 P2 Pd3 118.3(3)
C37 P3 C43 103.8(4)
C37 P3 C49 103.7(4)
C37 P3 Pd4 117.5(3)
C43 P3 C49 101.3(4)
C43 P3 Pd4 115.6(3)
C49 P3 Pd4 113.0(3)
C55 P4 Pd1 114.8(3)
C55 P4 Pd2 111.3(3)
C55 P4 Pd3 116.8(3)
C55 P4 S1 106.7(3)
Pd1 P4 Pd2 63.01(5)
Pd3 P4 Pd1 71.57(6)
Pd3 P4 Pd2 123.84(7)
S1 P4 Pd1 116.69(10)
S1 P4 Pd2 58.26(7)
S1 P4 Pd3 126.58(11)
C60 P5 Pd1 110.8(3)
C60 P5 Pd3 105.9(3)
C60 P5 Pd4 120.5(3)
C60 P5 S2 105.0(3)
Pd1 P5 Pd3 62.59(5)
Pd4 P5 Pd1 70.73(6)
Pd4 P5 Pd3 122.90(8)
S2 P5 Pd1 116.34(10)
S2 P5 Pd3 57.78(8)
S2 P5 Pd4 128.30(11)
C65 P6 Pd1 116.8(3)
C65 P6 Pd2 118.5(3)
C65 P6 Pd4 112.5(3)
C65 P6 S3 105.7(3)
Pd1 P6 Pd4 61.70(5)
Pd2 P6 Pd1 71.87(6)
Pd2 P6 Pd4 122.07(8)
S3 P6 Pd1 114.61(10)
S3 P6 Pd2 126.24(11)
S3 P6 Pd4 56.95(7)
P4 Pd1 P5 119.70(7)
P4 Pd1 Pd2 67.12(5)
P4 Pd1 Pd3 53.88(5)
P4 Pd1 Pd4 162.62(5)
P5 Pd1 Pd2 162.94(5)
P5 Pd1 Pd3 67.64(5)
P5 Pd1 Pd4 54.52(5)
P6 Pd1 P4 118.75(7)
P6 Pd1 P5 121.54(7)
P6 Pd1 Pd2 54.00(5)
P6 Pd1 Pd3 163.42(5)
P6 Pd1 Pd4 69.22(5)
Pd3 Pd1 Pd2 112.79(2)
Pd4 Pd1 Pd2 113.88(2)
Pd4 Pd1 Pd3 113.82(2)
P1 Pd2 P4 156.15(7)
P1 Pd2 Pd1 152.59(6)
P1 Pd2 S1 110.93(7)
P6 Pd2 P1 101.60(7)
P6 Pd2 P4 102.25(6)
P6 Pd2 Pd1 54.13(5)
P6 Pd2 S1 146.57(7)
Pd1 Pd2 P4 49.87(4)
S1 Pd2 P4 45.47(6)
S1 Pd2 Pd1 92.45(5)
P2 Pd3 P5 155.14(7)
P2 Pd3 Pd1 155.08(6)
P2 Pd3 S2 111.35(7)
P4 Pd3 P2 101.40(7)
P4 Pd3 P5 102.97(6)
P4 Pd3 Pd1 54.54(5)
P4 Pd3 S2 146.88(7)
Pd1 Pd3 P5 49.77(4)
S2 Pd3 P5 45.13(6)
S2 Pd3 Pd1 92.35(5)
P3 Pd4 P6 143.61(7)
P3 Pd4 Pd1 163.64(6)
P3 Pd4 S3 99.28(7)
P5 Pd4 P3 114.08(7)
P5 Pd4 P6 102.30(6)
P5 Pd4 Pd1 54.76(5)
P5 Pd4 S3 145.83(7)
Pd1 Pd4 P6 49.08(4)
S3 Pd4 P6 44.59(6)
S3 Pd4 Pd1 91.07(5)
P4 S1 Pd2 76.27(8)
P5 S2 Pd3 77.09(8)
P6 S3 Pd4 78.46(8)
H70A C70 H70B 107.7
Cl1 C70 H70A 108.9
Cl1 C70 H70B 108.9
Cl2 C70 H70A 108.9
Cl2 C70 H70B 108.9
Cl2 C70 Cl1 113.4(17)

loop_
_geom_bond_atom_site_label_1
_geom_bond_atom_site_label_2
_geom_bond_distance
C1 C2 1.381(11)
C1 C6 1.385(11)
C1 P1 1.829(8)
C2 H2 0.9300
C2 C3 1.378(13)
C3 H3 0.9300
C3 C4 1.377(15)
C4 H4 0.9300
C4 C5 1.361(15)
C5 H5 0.9300
C5 C6 1.397(14)
C6 H6 0.9300
C7 C8 1.382(12)
C7 C12 1.389(12)
C7 P1 1.823(8)
C8 H8 0.9300
C8 C9 1.402(13)
C9 H9 0.9300
C9 C10 1.354(15)
C10 H10 0.9300
C10 C11 1.358(15)
C11 H11 0.9300
C11 C12 1.382(13)
C12 H12 0.9300
C13 C14 1.372(13)
C13 C18 1.388(13)
C13 P1 1.829(9)
C14 H14 0.9300
C14 C15 1.382(15)
C15 H15 0.9300
C15 C16 1.33(2)
C16 H16 0.9300
C16 C17 1.359(19)
C17 H17 0.9300
C17 C18 1.377(14)
C18 H18 0.9300
C19 C20 1.361(15)
C19 C24 1.373(14)
C19 P2 1.827(9)
C20 H20 0.9300
C20 C21 1.377(16)
C21 H21 0.9300
C21 C22 1.32(2)
C22 H22 0.9300
C22 C23 1.37(2)
C23 H23 0.9300
C23 C24 1.404(18)
C24 H24 0.9300
C25 C26 1.361(15)
C25 C30 1.370(14)
C25 P2 1.821(9)
C26 H26 0.9300
C26 C27 1.402(17)
C27 H27 0.9300
C27 C28 1.37(2)
C28 H28 0.9300
C28 C29 1.35(2)
C29 H29 0.9300
C29 C30 1.391(16)
C30 H30 0.9300
C31 C32 1.375(13)
C31 C36 1.382(13)
C31 P2 1.836(9)
C32 H32 0.9300
C32 C33 1.398(14)
C33 H33 0.9300
C33 C34 1.315(17)
C34 H34 0.9300
C34 C35 1.381(16)
C35 H35 0.9300
C35 C36 1.389(13)
C36 H36 0.9300
C37 C38 1.364(15)
C37 C42 1.382(14)
C37 P3 1.822(9)
C38 H38 0.9300
C38 C39 1.405(17)
C39 H39 0.9300
C39 C40 1.36(2)
C40 H40 0.9300
C40 C41 1.34(2)
C41 H41 0.9300
C41 C42 1.396(17)
C42 H42 0.9300
C43 C44 1.406(12)
C43 C48 1.374(13)
C43 P3 1.828(8)
C44 H44 0.9300
C44 C45 1.384(14)
C45 H45 0.9300
C45 C46 1.354(17)
C46 H46 0.9300
C46 C47 1.380(17)
C47 H47 0.9300
C47 C48 1.380(14)
C48 H48 0.9300
C49 C50 1.391(12)
C49 C54 1.377(13)
C49 P3 1.837(8)
C50 H50 0.9300
C50 C51 1.390(14)
C51 H51 0.9300
C51 C52 1.359(17)
C52 H52 0.9300
C52 C53 1.376(16)
C53 H53 0.9300
C53 C54 1.373(13)
C54 H54 0.9300
C55 C56 1.370(11)
C55 N1 1.377(10)
C55 P4 1.793(7)
C56 H56 0.9300
C56 C57 1.386(13)
C57 H57 0.9300
C57 C58 1.340(14)
C58 H58 0.9300
C58 N1 1.376(10)
C59 H59A 0.9600
C59 H59B 0.9600
C59 H59C 0.9600
C59 N1 1.435(11)
C60 C61 1.384(12)
C60 N2 1.375(11)
C60 P5 1.813(8)
C61 H61 0.9300
C61 C62 1.393(14)
C62 H62 0.9300
C62 C63 1.361(15)
C63 H63 0.9300
C63 N2 1.367(11)
C64 H64A 0.9600
C64 H64B 0.9600
C64 H64C 0.9600
C64 N2 1.433(11)
C65 C66 1.361(11)
C65 N3 1.392(10)
C65 P6 1.790(8)
C66 H66 0.9300
C66 C67 1.406(13)
C67 H67 0.9300
C67 C68 1.348(13)
C68 H68 0.9300
C68 N3 1.367(11)
C69 H69A 0.9600
C69 H69B 0.9600
C69 H69C 0.9600
C69 N3 1.435(11)
P1 Pd2 2.2896(19)
P2 Pd3 2.287(2)
P3 Pd4 2.2887(19)
P4 Pd1 2.2885(18)
P4 Pd2 2.7577(18)
P4 Pd3 2.2696(19)
P4 S1 2.024(3)
P5 Pd1 2.2926(19)
P5 Pd3 2.777(2)
P5 Pd4 2.2858(19)
P5 S2 2.019(3)
P6 Pd1 2.2742(19)
P6 Pd2 2.2705(19)
P6 Pd4 2.8139(19)
P6 S3 2.016(3)
Pd1 Pd2 2.6672(7)
Pd1 Pd3 2.6655(7)
Pd1 Pd4 2.6499(7)
Pd2 S1 2.414(2)
Pd3 S2 2.410(2)
Pd4 S3 2.407(2)
C70 H70A 0.9700
C70 H70B 0.9700
C70 Cl1 1.681(18)
C70 Cl2 1.640(18)

loop_
_geom_torsion_atom_site_label_1
_geom_torsion_atom_site_label_2
_geom_torsion_atom_site_label_3
_geom_torsion_atom_site_label_4
_geom_torsion
C1 C2 C3 C4 0.5(16)
C2 C1 C6 C5 -1.7(15)
C2 C1 P1 C7 -177.1(7)
C2 C1 P1 C13 76.1(7)
C2 C1 P1 Pd2 -55.1(7)
C2 C3 C4 C5 -0.1(18)
C3 C4 C5 C6 -1.1(19)
C4 C5 C6 C1 2.1(18)
C6 C1 C2 C3 0.5(14)
C6 C1 P1 C7 2.5(9)
C6 C1 P1 C13 -104.3(8)
C6 C1 P1 Pd2 124.5(7)
C7 C8 C9 C10 1.7(18)
C8 C7 C12 C11 -0.8(15)
C8 C7 P1 C1 86.2(8)
C8 C7 P1 C13 -166.8(8)
C8 C7 P1 Pd2 -36.6(8)
C8 C9 C10 C11 -2.7(19)
C9 C10 C11 C12 1.9(18)
C10 C11 C12 C7 -0.2(17)
C12 C7 C8 C9 0.0(15)
C12 C7 P1 C1 -91.5(8)
C12 C7 P1 C13 15.5(9)
C12 C7 P1 Pd2 145.6(7)
C13 C14 C15 C16 0(2)
C14 C13 C18 C17 -0.6(14)
C14 C13 P1 C1 8.6(9)
C14 C13 P1 C7 -98.9(8)
C14 C13 P1 Pd2 135.9(7)
C14 C15 C16 C17 0(2)
C15 C16 C17 C18 0(2)
C16 C17 C18 C13 0.3(16)
C18 C13 C14 C15 0.6(15)
C18 C13 P1 C1 -176.7(7)
C18 C13 P1 C7 75.8(7)
C18 C13 P1 Pd2 -49.4(8)
C19 C20 C21 C22 -2(2)
C20 C19 C24 C23 0(2)
C20 C19 P2 C25 112.0(10)
C20 C19 P2 C31 -139.4(9)
C20 C19 P2 Pd3 -9.9(10)
C20 C21 C22 C23 4(3)
C21 C22 C23 C24 -5(3)
C22 C23 C24 C19 3(3)
C24 C19 C20 C21 0(2)
C24 C19 P2 C25 -66.1(10)
C24 C19 P2 C31 42.6(11)
C24 C19 P2 Pd3 172.1(9)
C25 C26 C27 C28 -1(3)
C26 C25 C30 C29 2.3(17)
C26 C25 P2 C19 -14.7(10)
C26 C25 P2 C31 -122.7(9)
C26 C25 P2 Pd3 108.5(9)
C26 C27 C28 C29 1(3)
C27 C28 C29 C30 1(3)
C28 C29 C30 C25 -2(2)
C30 C25 C26 C27 -0.7(19)
C30 C25 P2 C19 171.8(8)
C30 C25 P2 C31 63.9(9)
C30 C25 P2 Pd3 -65.0(8)
C31 C32 C33 C34 -2(2)
C32 C31 C36 C35 1.5(14)
C32 C31 P2 C19 -100.0(9)
C32 C31 P2 C25 8.6(10)
C32 C31 P2 Pd3 133.3(8)
C32 C33 C34 C35 3(2)
C33 C34 C35 C36 -2.0(19)
C34 C35 C36 C31 -0.5(16)
C36 C31 C32 C33 -0.1(16)
C36 C31 P2 C19 80.8(8)
C36 C31 P2 C25 -170.6(7)
C36 C31 P2 Pd3 -45.9(8)
C37 C38 C39 C40 0(2)
C38 C37 C42 C41 -1.9(19)
C38 C37 P3 C43 74.0(9)
C38 C37 P3 C49 179.5(9)
C38 C37 P3 Pd4 -55.0(10)
C38 C39 C40 C41 1(3)
C39 C40 C41 C42 -2(3)
C40 C41 C42 C37 2(3)
C42 C37 C38 C39 0.9(19)
C42 C37 P3 C43 -107.1(9)
C42 C37 P3 C49 -1.7(10)
C42 C37 P3 Pd4 123.8(8)
C43 C44 C45 C46 -0.7(16)
C44 C43 C48 C47 3.6(14)
C44 C43 P3 C37 15.1(8)
C44 C43 P3 C49 -92.2(8)
C44 C43 P3 Pd4 145.3(7)
C44 C45 C46 C47 1.6(17)
C45 C46 C47 C48 0.1(18)
C46 C47 C48 C43 -2.8(17)
C48 C43 C44 C45 -1.9(14)
C48 C43 P3 C37 -169.4(7)
C48 C43 P3 C49 83.3(8)
C48 C43 P3 Pd4 -39.2(8)
C49 C50 C51 C52 -2.0(19)
C50 C49 C54 C53 2.1(15)
C50 C49 P3 C37 -91.9(8)
C50 C49 P3 C43 15.5(9)
C50 C49 P3 Pd4 139.8(7)
C50 C51 C52 C53 3(2)
C51 C52 C53 C54 -1.0(19)
C52 C53 C54 C49 -1.4(17)
C54 C49 C50 C51 -0.4(15)
C54 C49 P3 C37 89.1(8)
C54 C49 P3 C43 -163.5(7)
C54 C49 P3 Pd4 -39.3(8)
C55 C56 C57 C58 -1.3(12)
C56 C55 N1 C58 1.3(10)
C56 C55 N1 C59 -179.4(9)
C56 C55 P4 Pd1 125.7(8)
C56 C55 P4 Pd2 56.5(9)
C56 C55 P4 Pd3 -153.3(7)
C56 C55 P4 S1 -5.3(9)
C56 C57 C58 N1 2.1(12)
C57 C58 N1 C55 -2.2(11)
C57 C58 N1 C59 178.5(9)
C60 C61 C62 C63 -1.6(13)
C61 C60 N2 C63 0.5(10)
C61 C60 N2 C64 178.0(10)
C61 C60 P5 Pd1 120.2(8)
C61 C60 P5 Pd3 54.1(9)
C61 C60 P5 Pd4 -160.5(8)
C61 C60 P5 S2 -6.1(9)
C61 C62 C63 N2 1.9(13)
C62 C63 N2 C60 -1.4(12)
C62 C63 N2 C64 -179.1(10)
C65 C66 C67 C68 -0.4(12)
C66 C65 N3 C68 -0.7(10)
C66 C65 N3 C69 -179.0(9)
C66 C65 P6 Pd1 131.1(8)
C66 C65 P6 Pd2 -146.0(7)
C66 C65 P6 Pd4 62.5(9)
C66 C65 P6 S3 2.3(9)
C66 C67 C68 N3 -0.1(12)
C67 C68 N3 C65 0.5(11)
C67 C68 N3 C69 178.8(10)
N1 C55 C56 C57 0.0(10)
N1 C55 P4 Pd1 -51.4(7)
N1 C55 P4 Pd2 -120.5(6)
N1 C55 P4 Pd3 29.6(8)
N1 C55 P4 S1 177.7(6)
N3 C65 C66 C67 0.7(11)
N3 C65 P6 Pd1 -50.2(8)
N3 C65 P6 Pd2 32.7(8)
N3 C65 P6 Pd4 -118.8(7)
N3 C65 P6 S3 -179.0(6)
N2 C60 C61 C62 0.7(11)
N2 C60 P5 Pd1 -49.2(8)
N2 C60 P5 Pd3 -115.4(7)
N2 C60 P5 Pd4 30.0(9)
N2 C60 P5 S2 -175.6(7)
P1 C1 C2 C3 -179.9(8)
P1 C1 C6 C5 178.7(8)
P1 C7 C8 C9 -177.9(9)
P1 C7 C12 C11 177.0(8)
P1 C13 C14 C15 175.2(9)
P1 C13 C18 C17 -175.6(8)
P2 C19 C20 C21 -178.3(11)
P2 C19 C24 C23 177.8(12)
P2 C25 C26 C27 -174.3(12)
P2 C25 C30 C29 175.9(9)
P2 C31 C32 C33 -179.3(10)
P2 C31 C36 C35 -179.3(7)
P3 C37 C38 C39 179.7(11)
P3 C37 C42 C41 179.3(11)
P3 C43 C44 C45 173.7(8)
P3 C43 C48 C47 -172.1(8)
P3 C49 C50 C51 -179.4(9)
P3 C49 C54 C53 -178.8(8)
P4 C55 C56 C57 -177.5(7)
P4 C55 N1 C58 179.0(6)
P4 C55 N1 C59 -1.7(12)
P5 C60 C61 C62 -170.2(7)
P5 C60 N2 C63 171.8(7)
P5 C60 N2 C64 -10.7(14)
P6 C65 C66 C67 179.5(7)
P6 C65 N3 C68 -179.6(6)
P6 C65 N3 C69 2.1(13)
